data_9016930
loop_
_publ_author_name
'Mantovani, L.'
'Tribaudino, M.'
'Mezzadri, F.'
'Calestani, G.'
'Bromiley, G.'

_publ_section_title
;
 The structure of (Ca,Co)CoSi2O6 pyroxenes and the Ca-M2+
 substitution in (Ca,M2+)M2+Si2O6 pyroxenes (M2+=Co,Fe,Mg)
 Sample: Ca0.6Co0.4
;
_journal_name_full 'American Mineralogist'
_journal_page_first 1241
_journal_page_last 1252
_journal_volume 98
_journal_year 2013
_chemical_compound_source Synthetic
_chemical_formula_sum 'Ca0.6 Co1.4 O6 Si2'
_space_group_IT_number 15
_space_group_name_Hall '-C 2yc'
_space_group_name_H-M_alt 'C 1 2/c 1'
_symmetry_space_group_name_H-M 'C 1 2/c 1'
_cell_angle_alpha 90
_cell_angle_beta 106.302
_cell_angle_gamma 90
_cell_length_a 9.7754
_cell_length_b 8.9686
_cell_length_c 5.2421
_cell_formula_units_Z 4
_cell_volume 441.106
_database_code_amcsd 0019912
_exptl_crystal_density_diffrn 3.896
_cod_data_source_file inputs/fixed/downloads/05/05558.cif
_cod_data_source_block 05558
_cod_original_formula_sum 'Ca.6 Co1.4 Si2 O6'
_cod_database_code 9016930
_amcsd_formula_title CaCoSi2O6

loop_
_space_group_symop_operation_xyz
x,y,z
1/2+x,1/2+y,z
x,-y,1/2+z
1/2+x,1/2-y,1/2+z
-x,y,1/2-z
1/2-x,1/2+y,1/2-z
-x,-y,-z
1/2-x,1/2-y,-z

loop_
_atom_site_aniso_label
_atom_site_aniso_U_11
_atom_site_aniso_U_22
_atom_site_aniso_U_33
_atom_site_aniso_U_12
_atom_site_aniso_U_13
_atom_site_aniso_U_23
CaM2 0.01080 0.00800 0.00790 0.00000 0.00050 0.00000
CoM2 0.01250 0.02800 0.00990 0.00000 0.00000 0.00000
CoM1 0.00730 0.00700 0.00640 0.00000 0.00211 0.00000
Si 0.00620 0.00610 0.00730 -0.00083 0.00320 -0.00113
O1 0.00700 0.00980 0.00750 0.00090 0.00210 0.00020
O2 0.01670 0.00960 0.02060 -0.00580 0.01120 -0.00480
O3 0.00640 0.01700 0.00730 0.00000 0.00300 -0.00330

loop_
_atom_site_label
_atom_site_fract_x
_atom_site_fract_y
_atom_site_fract_z
_atom_site_occupancy
_atom_site_U_iso_or_equiv
CaM2 0.00000 0.30030 0.25000 0.60000 0.00930
CoM2 0.00000 0.26500 0.25000 0.40000 0.01740
CoM1 0.00000 0.90634 0.25000 1.00000 0.00685
Si 0.29023 0.09144 0.23706 1.00000 0.00626
O1 0.11863 0.08856 0.14770 1.00000 0.00810
O2 0.36460 0.24780 0.33270 1.00000 0.01440
O3 0.35143 0.02230 0.99720 1.00000 0.01000

loop_
_cod_related_entry_id
_cod_related_entry_database
_cod_related_entry_code
1 AMCSD 0019912
